data_7046470
loop_
_publ_author_name
'Asano, Erika'
'Hatayama, Yuki'
'Kurisu, Nobutaka'
'Ohtani, Atsufumi'
'Hashimoto, Toru'
'Kurihara, Youji'
'Ueda, Kazuyoshi'
'Ishihara, Shinji'
'Nagao, Hirotaka'
'Yamaguchi, Yoshitaka'

_publ_section_title
;
 Acetylacetonato-based pincer-type nickel(ii) complexes: synthesis and
 catalysis in cross-couplings of aryl chlorides with aryl Grignard
 reagents.
;
_journal_issue 24
_journal_name_full 'Dalton transactions (Cambridge, England : 2003)'
_journal_page_first 8003
_journal_page_last 8012
_journal_paper_doi 10.1039/c8dt01295d
_journal_volume 47
_journal_year 2018
_chemical_formula_moiety 'C20 H32 Cl N3 Ni'
_chemical_formula_sum 'C20 H32 Cl N3 Ni'
_chemical_formula_weight 408.65
_space_group_crystal_system monoclinic
_space_group_IT_number 14
_space_group_name_Hall '-P 2ybc'
_space_group_name_H-M_alt 'P 1 21/c 1'
_symmetry_space_group_name_Hall '-P 2ybc'
_symmetry_space_group_name_H-M 'P 1 21/c 1'
_atom_sites_solution_hydrogens geom
_atom_sites_solution_primary direct
_atom_sites_solution_secondary difmap
_audit_update_record
;
2017-11-14 deposited with the CCDC.
2018-05-28 downloaded from the CCDC.
;
_cell_angle_alpha 90.0000
_cell_angle_beta 115.809(8)
_cell_angle_gamma 90.0000
_cell_formula_units_Z 4
_cell_length_a 15.2771(10)
_cell_length_b 10.0576(5)
_cell_length_c 15.8197(10)
_cell_measurement_reflns_used 4954
_cell_measurement_temperature 223
_cell_measurement_theta_max 27.40
_cell_measurement_theta_min 2.45
_cell_volume 2188.2(3)
_computing_cell_refinement 'CrysAlisPro 1.171.38.41 (Rigaku OD, 2015)'
_computing_data_collection 'CrysAlisPro 1.171.38.41 (Rigaku OD, 2015)'
_computing_data_reduction 'CrysAlisPro 1.171.38.41 (Rigaku OD, 2015)'
_computing_molecular_graphics 'CrystalStructure 4.2.1'
_computing_publication_material 'CrystalStructure 4.2.1 (Rigaku, 2016)'
_computing_structure_refinement 'SHELXL Version 2014/7 (Sheldrick, 2008)'
_computing_structure_solution 'SHELXT Version 2014/5 (Sheldrick, 2014)'
_diffrn_ambient_temperature 223
_diffrn_detector_area_resol_mean 14.629
_diffrn_measured_fraction_theta_full 0.997
_diffrn_measured_fraction_theta_max 0.998
_diffrn_measurement_device_type 'Rigaku Mercury70'
_diffrn_measurement_method \w
_diffrn_radiation_type 'Mo K\a'
_diffrn_radiation_wavelength 0.71073
_diffrn_reflns_av_R_equivalents 0.0525
_diffrn_reflns_Laue_measured_fraction_full 0.997
_diffrn_reflns_Laue_measured_fraction_max 0.998
_diffrn_reflns_limit_h_max 19
_diffrn_reflns_limit_h_min -19
_diffrn_reflns_limit_k_max 8
_diffrn_reflns_limit_k_min -13
_diffrn_reflns_limit_l_max 19
_diffrn_reflns_limit_l_min -20
_diffrn_reflns_number 16353
_diffrn_reflns_point_group_measured_fraction_full 0.997
_diffrn_reflns_point_group_measured_fraction_max 0.998
_diffrn_reflns_theta_full 25.242
_diffrn_reflns_theta_max 27.499
_diffrn_reflns_theta_min 2.549
_diffrn_standards_number 0
_exptl_absorpt_coefficient_mu 1.016
_exptl_absorpt_correction_T_max 0.950
_exptl_absorpt_correction_T_min 0.732
_exptl_absorpt_correction_type multi-scan
_exptl_absorpt_process_details
;
CrysAlisPro 1.171.38.41 (Rigaku Oxford Diffraction, 2015)
Empirical absorption correction using spherical harmonics,
 implemented in SCALE3 ABSPACK scaling algorithm.
;
_exptl_crystal_colour red
_exptl_crystal_density_diffrn 1.240
_exptl_crystal_density_method 'not measured'
_exptl_crystal_description plate
_exptl_crystal_F_000 872.00
_exptl_crystal_size_max 0.500
_exptl_crystal_size_mid 0.300
_exptl_crystal_size_min 0.050
_refine_diff_density_max 0.44
_refine_diff_density_min -0.41
_refine_ls_extinction_method none
_refine_ls_goodness_of_fit_ref 1.017
_refine_ls_hydrogen_treatment constr
_refine_ls_number_parameters 233
_refine_ls_number_reflns 5014
_refine_ls_number_restraints 0
_refine_ls_R_factor_all 0.0834
_refine_ls_R_factor_gt 0.0463
_refine_ls_shift/su_max 0.000
_refine_ls_structure_factor_coef Fsqd
_refine_ls_weighting_details 'w = 1/[\s^2^(Fo^2^)+(0.0561P)^2^] where P=(Fo^2^+2Fc^2^)/3'
_refine_ls_weighting_scheme calc
_refine_ls_wR_factor_gt 0.1020
_refine_ls_wR_factor_ref 0.1189
_reflns_Friedel_coverage 0.000
_reflns_number_gt 3322
_reflns_number_total 5014
_reflns_threshold_expression F^2^>2.0\s(F^2^)
_cod_data_source_file c8dt01295d2.cif
_cod_data_source_block 2c_Ni-NNN
_cod_depositor_comments 'Adding full bibliography for 7046469--7046472.cif.'
_cod_database_code 7046470

loop_
_space_group_symop_id
_space_group_symop_operation_xyz
1 +X,+Y,+Z
2 -X,1/2+Y,1/2-Z
3 -X,-Y,-Z
4 +X,-1/2-Y,-1/2+Z

loop_
_atom_site_label
_atom_site_type_symbol
_atom_site_fract_x
_atom_site_fract_y
_atom_site_fract_z
_atom_site_U_iso_or_equiv
_atom_site_adp_type
_atom_site_occupancy
_atom_site_site_symmetry_order
_atom_site_calc_flag
_atom_site_refinement_flags_posn
_atom_site_refinement_flags_adp
Ni1 Ni 0.37307(2) 0.22665(4) 0.15742(2) 0.04371(13) Uani 1 1 d . .
Cl1 Cl 0.41299(5) 0.10858(7) 0.28722(5) 0.0518(2) Uani 1 1 d . .
N1 N 0.36694(15) 0.3582(2) 0.07244(15) 0.0480(5) Uani 1 1 d . .
N2 N 0.24723(16) 0.2649(3) 0.14601(17) 0.0577(7) Uani 1 1 d . .
N3 N 0.49279(15) 0.1645(2) 0.14865(15) 0.0464(5) Uani 1 1 d . .
C1 C 0.3296(2) 0.5768(3) -0.0034(2) 0.0688(9) Uani 1 1 d . .
H1A H 0.3945 0.6111 0.0341 0.083 Uiso 1 1 calc R U
H1B H 0.2823 0.6469 -0.0140 0.083 Uiso 1 1 calc R U
H1C H 0.3249 0.5457 -0.0632 0.083 Uiso 1 1 calc R U
C2 C 0.3096(2) 0.4635(3) 0.04764(19) 0.0551(7) Uani 1 1 d . .
C3 C 0.2289(2) 0.4721(3) 0.0658(2) 0.0692(9) Uani 1 1 d . .
H3 H 0.1937 0.5522 0.0499 0.083 Uiso 1 1 calc R U
C4 C 0.1954(2) 0.3735(4) 0.1050(2) 0.0701(9) Uani 1 1 d . .
C5 C 0.0926(2) 0.3887(5) 0.0969(3) 0.1140(17) Uani 1 1 d . .
H5A H 0.0918 0.3619 0.1555 0.137 Uiso 1 1 calc R U
H5B H 0.0484 0.3329 0.0463 0.137 Uiso 1 1 calc R U
H5C H 0.0724 0.4808 0.0838 0.137 Uiso 1 1 calc R U
C6 C 0.4457(2) 0.3522(3) 0.0424(2) 0.0513(7) Uani 1 1 d . .
H6A H 0.4986 0.4126 0.0804 0.062 Uiso 1 1 calc R U
H6B H 0.4212 0.3781 -0.0237 0.062 Uiso 1 1 calc R U
C7 C 0.4811(2) 0.2123(3) 0.0557(2) 0.0528(7) Uani 1 1 d . .
H7A H 0.4344 0.1559 0.0059 0.063 Uiso 1 1 calc R U
H7B H 0.5436 0.2076 0.0522 0.063 Uiso 1 1 calc R U
C8 C 0.5069(2) 0.0169(3) 0.1530(2) 0.0586(8) Uani 1 1 d . .
H8A H 0.5319 -0.0117 0.2186 0.070 Uiso 1 1 calc R U
H8B H 0.5563 -0.0048 0.1313 0.070 Uiso 1 1 calc R U
C9 C 0.4156(2) -0.0608(3) 0.0952(2) 0.0718(9) Uani 1 1 d . .
H9A H 0.3668 -0.0421 0.1173 0.086 Uiso 1 1 calc R U
H9B H 0.4302 -0.1551 0.1013 0.086 Uiso 1 1 calc R U
H9C H 0.3911 -0.0350 0.0298 0.086 Uiso 1 1 calc R U
C10 C 0.57985(19) 0.2288(3) 0.2260(2) 0.0562(7) Uani 1 1 d . .
H10A H 0.5846 0.1961 0.2862 0.067 Uiso 1 1 calc R U
H10B H 0.5680 0.3248 0.2239 0.067 Uiso 1 1 calc R U
C11 C 0.6776(2) 0.2068(4) 0.2242(3) 0.0830(11) Uani 1 1 d . .
H11A H 0.6756 0.2431 0.1666 0.100 Uiso 1 1 calc R U
H11B H 0.6913 0.1123 0.2273 0.100 Uiso 1 1 calc R U
H11C H 0.7282 0.2511 0.2777 0.100 Uiso 1 1 calc R U
C12 C 0.19801(19) 0.1620(4) 0.1718(2) 0.0637(9) Uani 1 1 d . .
C13 C 0.1564(2) 0.0571(4) 0.1094(2) 0.0760(10) Uani 1 1 d . .
C14 C 0.1125(2) -0.0438(5) 0.1363(3) 0.0949(13) Uani 1 1 d . .
H14 H 0.0847 -0.1152 0.0947 0.114 Uiso 1 1 calc R U
C15 C 0.1075(2) -0.0446(5) 0.2210(3) 0.0986(15) Uani 1 1 d . .
C16 C 0.1469(2) 0.0629(5) 0.2804(3) 0.0916(14) Uani 1 1 d . .
H16 H 0.1422 0.0657 0.3376 0.110 Uiso 1 1 calc R U
C17 C 0.1935(2) 0.1672(4) 0.2579(2) 0.0707(10) Uani 1 1 d . .
C18 C 0.1561(2) 0.0568(5) 0.0143(2) 0.1022(14) Uani 1 1 d . .
H18A H 0.1189 0.1321 -0.0218 0.123 Uiso 1 1 calc R U
H18B H 0.1269 -0.0250 -0.0182 0.123 Uiso 1 1 calc R U
H18C H 0.2224 0.0631 0.0216 0.123 Uiso 1 1 calc R U
C19 C 0.0613(3) -0.1575(6) 0.2506(4) 0.154(2) Uani 1 1 d . .
H19A H 0.0470 -0.2305 0.2064 0.185 Uiso 1 1 calc R U
H19B H 0.0015 -0.1267 0.2514 0.185 Uiso 1 1 calc R U
H19C H 0.1057 -0.1877 0.3128 0.185 Uiso 1 1 calc R U
C20 C 0.2370(3) 0.2797(4) 0.3249(3) 0.0863(12) Uani 1 1 d . .
H20A H 0.1956 0.3574 0.3025 0.104 Uiso 1 1 calc R U
H20B H 0.3009 0.3000 0.3293 0.104 Uiso 1 1 calc R U
H20C H 0.2427 0.2549 0.3863 0.104 Uiso 1 1 calc R U

loop_
_atom_site_aniso_label
_atom_site_aniso_U_11
_atom_site_aniso_U_22
_atom_site_aniso_U_33
_atom_site_aniso_U_23
_atom_site_aniso_U_13
_atom_site_aniso_U_12
Ni1 0.0489(2) 0.0525(2) 0.0317(2) 0.00349(15) 0.01934(16) 0.00197(15)
Cl1 0.0564(4) 0.0637(4) 0.0401(4) 0.0125(3) 0.0253(3) 0.0118(3)
N1 0.0580(13) 0.0514(14) 0.0354(12) 0.0022(10) 0.0210(11) -0.0004(11)
N2 0.0507(13) 0.0831(18) 0.0398(14) 0.0184(13) 0.0203(11) 0.0083(12)
N3 0.0572(13) 0.0480(13) 0.0407(13) -0.0029(11) 0.0276(11) -0.0043(10)
C1 0.079(2) 0.058(2) 0.061(2) 0.0107(16) 0.0236(17) 0.0004(16)
C2 0.0662(18) 0.0578(18) 0.0354(15) 0.0048(14) 0.0167(13) 0.0006(15)
C3 0.073(2) 0.078(2) 0.056(2) 0.0235(18) 0.0267(17) 0.0264(17)
C4 0.0617(18) 0.102(3) 0.0467(19) 0.0260(18) 0.0236(15) 0.0257(18)
C5 0.073(2) 0.180(5) 0.099(3) 0.073(3) 0.047(2) 0.063(3)
C6 0.0671(17) 0.0526(18) 0.0403(16) 0.0012(13) 0.0290(14) -0.0065(13)
C7 0.0675(18) 0.0571(18) 0.0459(17) -0.0030(14) 0.0362(14) -0.0037(14)
C8 0.083(2) 0.0459(17) 0.064(2) 0.0010(15) 0.0479(17) 0.0059(15)
C9 0.111(3) 0.0523(19) 0.068(2) -0.0089(17) 0.054(2) -0.0088(18)
C10 0.0577(17) 0.0604(18) 0.0498(18) 0.0041(14) 0.0229(14) -0.0027(14)
C11 0.060(2) 0.109(3) 0.082(3) 0.016(2) 0.0327(19) -0.0025(18)
C12 0.0428(15) 0.104(3) 0.0483(19) 0.0242(19) 0.0232(14) 0.0120(16)
C13 0.0441(16) 0.120(3) 0.059(2) 0.013(2) 0.0178(15) -0.0098(18)
C14 0.0522(19) 0.128(3) 0.096(3) 0.010(3) 0.024(2) -0.019(2)
C15 0.051(2) 0.148(4) 0.098(3) 0.049(3) 0.034(2) -0.003(2)
C16 0.056(2) 0.159(4) 0.072(3) 0.050(3) 0.040(2) 0.025(2)
C17 0.0507(17) 0.116(3) 0.051(2) 0.030(2) 0.0278(15) 0.0241(18)
C18 0.072(2) 0.161(4) 0.060(2) -0.013(3) 0.0160(19) -0.033(2)
C19 0.091(3) 0.195(5) 0.181(6) 0.072(5) 0.064(3) -0.026(3)
C20 0.085(2) 0.126(3) 0.059(2) 0.023(2) 0.041(2) 0.044(2)

loop_
_atom_type_symbol
_atom_type_description
_atom_type_scat_dispersion_real
_atom_type_scat_dispersion_imag
_atom_type_scat_source
C C 0.0033 0.0016
;
International Tables for Crystallography
(Vol. C, Tables 4.2.6.8 and 6.1.1.4)
;
H H 0.0000 0.0000
;
International Tables for Crystallography
(Vol. C, Table 6.1.1.4)
;
Cl Cl 0.1484 0.1585
;
International Tables for Crystallography
(Vol. C, Tables 4.2.6.8 and 6.1.1.4)
;
N N 0.0061 0.0033
;
International Tables for Crystallography
(Vol. C, Tables 4.2.6.8 and 6.1.1.4)
;
Ni Ni 0.3393 1.1124
;
International Tables for Crystallography
(Vol. C, Tables 4.2.6.8 and 6.1.1.4)
;

loop_
_geom_angle_atom_site_label_1
_geom_angle_atom_site_label_2
_geom_angle_atom_site_label_3
_geom_angle
N1 Ni1 N2 93.27(10)
N1 Ni1 N3 86.07(9)
N2 Ni1 N3 169.28(10)
N1 Ni1 Cl1 163.43(7)
N2 Ni1 Cl1 93.20(7)
N3 Ni1 Cl1 90.33(7)
C2 N1 C6 117.8(2)
C2 N1 Ni1 127.1(2)
C6 N1 Ni1 114.36(17)
C4 N2 C12 116.9(2)
C4 N2 Ni1 125.1(2)
C12 N2 Ni1 117.48(19)
C7 N3 C8 108.6(2)
C7 N3 C10 110.4(2)
C8 N3 C10 109.2(2)
C7 N3 Ni1 104.47(16)
C8 N3 Ni1 115.19(16)
C10 N3 Ni1 108.76(17)
C2 C1 H1A 109.5
C2 C1 H1B 109.5
H1A C1 H1B 109.5
C2 C1 H1C 109.5
H1A C1 H1C 109.5
H1B C1 H1C 109.5
N1 C2 C3 121.6(3)
N1 C2 C1 120.2(3)
C3 C2 C1 118.1(3)
C4 C3 C2 125.8(3)
C4 C3 H3 117.1
C2 C3 H3 117.1
N2 C4 C3 123.2(3)
N2 C4 C5 119.4(3)
C3 C4 C5 117.3(3)
C4 C5 H5A 109.5
C4 C5 H5B 109.5
H5A C5 H5B 109.5
C4 C5 H5C 109.5
H5A C5 H5C 109.5
H5B C5 H5C 109.5
N1 C6 C7 106.9(2)
N1 C6 H6A 110.3
C7 C6 H6A 110.3
N1 C6 H6B 110.3
C7 C6 H6B 110.3
H6A C6 H6B 108.6
N3 C7 C6 109.0(2)
N3 C7 H7A 109.9
C6 C7 H7A 109.9
N3 C7 H7B 109.9
C6 C7 H7B 109.9
H7A C7 H7B 108.3
N3 C8 C9 114.1(2)
N3 C8 H8A 108.7
C9 C8 H8A 108.7
N3 C8 H8B 108.7
C9 C8 H8B 108.7
H8A C8 H8B 107.6
C8 C9 H9A 109.5
C8 C9 H9B 109.5
H9A C9 H9B 109.5
C8 C9 H9C 109.5
H9A C9 H9C 109.5
H9B C9 H9C 109.5
N3 C10 C11 116.7(3)
N3 C10 H10A 108.1
C11 C10 H10A 108.1
N3 C10 H10B 108.1
C11 C10 H10B 108.1
H10A C10 H10B 107.3
C10 C11 H11A 109.5
C10 C11 H11B 109.5
H11A C11 H11B 109.5
C10 C11 H11C 109.5
H11A C11 H11C 109.5
H11B C11 H11C 109.5
C13 C12 C17 121.3(3)
C13 C12 N2 118.4(3)
C17 C12 N2 120.3(3)
C14 C13 C12 118.0(4)
C14 C13 C18 121.1(4)
C12 C13 C18 120.9(3)
C15 C14 C13 123.0(4)
C15 C14 H14 118.5
C13 C14 H14 118.5
C14 C15 C16 117.7(4)
C14 C15 C19 122.4(5)
C16 C15 C19 119.9(5)
C15 C16 C17 122.1(4)
C15 C16 H16 118.9
C17 C16 H16 118.9
C12 C17 C16 117.8(4)
C12 C17 C20 121.7(3)
C16 C17 C20 120.5(4)
C13 C18 H18A 109.5
C13 C18 H18B 109.5
H18A C18 H18B 109.5
C13 C18 H18C 109.5
H18A C18 H18C 109.5
H18B C18 H18C 109.5
C15 C19 H19A 109.5
C15 C19 H19B 109.5
H19A C19 H19B 109.5
C15 C19 H19C 109.5
H19A C19 H19C 109.5
H19B C19 H19C 109.5
C17 C20 H20A 109.5
C17 C20 H20B 109.5
H20A C20 H20B 109.5
C17 C20 H20C 109.5
H20A C20 H20C 109.5
H20B C20 H20C 109.5

loop_
_geom_bond_atom_site_label_1
_geom_bond_atom_site_label_2
_geom_bond_distance
Ni1 N1 1.860(2)
Ni1 N2 1.891(2)
Ni1 N3 1.994(2)
Ni1 Cl1 2.2153(7)
N1 C2 1.321(4)
N1 C6 1.474(3)
N2 C4 1.339(4)
N2 C12 1.440(4)
N3 C7 1.483(3)
N3 C8 1.498(3)
N3 C10 1.505(3)
C1 C2 1.504(4)
C1 H1A 0.9700
C1 H1B 0.9700
C1 H1C 0.9700
C2 C3 1.384(4)
C3 C4 1.381(4)
C3 H3 0.9400
C4 C5 1.527(4)
C5 H5A 0.9700
C5 H5B 0.9700
C5 H5C 0.9700
C6 C7 1.490(4)
C6 H6A 0.9800
C6 H6B 0.9800
C7 H7A 0.9800
C7 H7B 0.9800
C8 C9 1.511(4)
C8 H8A 0.9800
C8 H8B 0.9800
C9 H9A 0.9700
C9 H9B 0.9700
C9 H9C 0.9700
C10 C11 1.521(4)
C10 H10A 0.9800
C10 H10B 0.9800
C11 H11A 0.9700
C11 H11B 0.9700
C11 H11C 0.9700
C12 C13 1.394(5)
C12 C17 1.394(4)
C13 C14 1.383(5)
C13 C18 1.502(5)
C14 C15 1.375(6)
C14 H14 0.9400
C15 C16 1.387(6)
C15 C19 1.515(5)
C16 C17 1.398(5)
C16 H16 0.9400
C17 C20 1.494(5)
C18 H18A 0.9700
C18 H18B 0.9700
C18 H18C 0.9700
C19 H19A 0.9700
C19 H19B 0.9700
C19 H19C 0.9700
C20 H20A 0.9700
C20 H20B 0.9700
C20 H20C 0.9700

loop_
_geom_torsion_atom_site_label_1
_geom_torsion_atom_site_label_2
_geom_torsion_atom_site_label_3
_geom_torsion_atom_site_label_4
_geom_torsion
N2 Ni1 N1 C2 21.3(2)
N3 Ni1 N1 C2 -169.4(2)
Cl1 Ni1 N1 C2 -91.6(3)
N2 Ni1 N1 C6 -168.86(18)
N3 Ni1 N1 C6 0.42(18)
Cl1 Ni1 N1 C6 78.3(3)
N1 Ni1 N2 C4 -13.0(3)
N3 Ni1 N2 C4 -99.1(6)
Cl1 Ni1 N2 C4 151.8(3)
N1 Ni1 N2 C12 158.3(2)
N3 Ni1 N2 C12 72.1(6)
Cl1 Ni1 N2 C12 -37.0(2)
C6 N1 C2 C3 174.3(3)
Ni1 N1 C2 C3 -16.1(4)
C6 N1 C2 C1 -4.4(4)
Ni1 N1 C2 C1 165.2(2)
N1 C2 C3 C4 -4.1(5)
C1 C2 C3 C4 174.6(3)
C12 N2 C4 C3 -171.4(3)
Ni1 N2 C4 C3 -0.1(5)
C12 N2 C4 C5 6.0(5)
Ni1 N2 C4 C5 177.3(3)
C2 C3 C4 N2 12.3(6)
C2 C3 C4 C5 -165.1(3)
C2 N1 C6 C7 -164.9(2)
Ni1 N1 C6 C7 24.2(3)
C8 N3 C7 C6 167.7(2)
C10 N3 C7 C6 -72.5(3)
Ni1 N3 C7 C6 44.3(2)
N1 C6 C7 N3 -45.1(3)
C7 N3 C8 C9 -73.6(3)
C10 N3 C8 C9 165.9(2)
Ni1 N3 C8 C9 43.2(3)
C7 N3 C10 C11 -58.9(3)
C8 N3 C10 C11 60.6(3)
Ni1 N3 C10 C11 -172.9(2)
C4 N2 C12 C13 94.9(4)
Ni1 N2 C12 C13 -77.0(3)
C4 N2 C12 C17 -85.8(4)
Ni1 N2 C12 C17 102.2(3)
C17 C12 C13 C14 -1.6(5)
N2 C12 C13 C14 177.6(3)
C17 C12 C13 C18 176.1(3)
N2 C12 C13 C18 -4.7(5)
C12 C13 C14 C15 0.5(6)
C18 C13 C14 C15 -177.2(4)
C13 C14 C15 C16 1.4(6)
C13 C14 C15 C19 -178.5(4)
C14 C15 C16 C17 -2.3(6)
C19 C15 C16 C17 177.6(3)
C13 C12 C17 C16 0.8(5)
N2 C12 C17 C16 -178.4(3)
C13 C12 C17 C20 -179.4(3)
N2 C12 C17 C20 1.3(4)
C15 C16 C17 C12 1.2(5)
C15 C16 C17 C20 -178.6(3)
